data_7128605
loop_
_publ_author_name
'van Wyk, Lisa M.'
'Loots, Leigh'
'Barbour, Leonard J.'

_publ_section_title
;
 Tuning extreme anisotropic thermal expansion in 1D coordination polymers
 through metal selection and solid solutions.
;
_journal_issue 62
_journal_name_full 'Chemical communications (Cambridge, England)'
_journal_page_first 7693
_journal_page_last 7696
_journal_paper_doi 10.1039/d1cc01717a
_journal_volume 57
_journal_year 2021
_chemical_formula_moiety 'C24 H16 Co N2 O4'
_chemical_formula_sum 'C24 H16 Co N2 O4'
_chemical_formula_weight 455.32
_chemical_name_common CoCP_LTphase
_space_group_crystal_system monoclinic
_space_group_IT_number 14
_space_group_name_Hall '-P 2yn'
_space_group_name_H-M_alt 'P 1 21/n 1'
_atom_sites_solution_hydrogens geom
_atom_sites_solution_primary 'dual space'
_atom_sites_solution_secondary difmap
_audit_creation_method SHELXL-2018/3
_audit_update_record
;
2020-10-08 deposited with the CCDC.	2021-07-05 downloaded from the CCDC.
;
_cell_angle_alpha 90
_cell_angle_beta 97.963(10)
_cell_angle_gamma 90
_cell_formula_units_Z 4
_cell_length_a 7.580(3)
_cell_length_b 25.608(11)
_cell_length_c 16.702(7)
_cell_measurement_reflns_used 2945
_cell_measurement_temperature 100(2)
_cell_measurement_theta_max 24.69
_cell_measurement_theta_min 2.59
_cell_volume 3211(2)
_computing_cell_refinement 'SAINT V8.37A (Bruker, 2016)'
_computing_data_collection 'APEX3 (Bruker, 2017)'
_computing_data_reduction 'SAINT V8.37A (Bruker, 2016)'
_computing_molecular_graphics 'X-Seed (Barbour, 2001; Atwood & Barbour, 2003)'
_computing_structure_refinement 'SHELXL-2018/3 (Sheldrick, 2018)'
_computing_structure_solution 'SHELXT 2018/2 (Sheldrick, 2018)'
_diffrn_ambient_temperature 100(2)
_diffrn_measured_fraction_theta_full 0.998
_diffrn_measured_fraction_theta_max 0.976
_diffrn_measurement_device_type 'Bruker APEX DUO CCD'
_diffrn_measurement_method '\f and \w scans'
_diffrn_radiation_type MoK\a
_diffrn_radiation_wavelength 0.71073
_diffrn_reflns_av_R_equivalents 0.0682
_diffrn_reflns_av_unetI/netI 0.0822
_diffrn_reflns_Laue_measured_fraction_full 0.998
_diffrn_reflns_Laue_measured_fraction_max 0.976
_diffrn_reflns_limit_h_max 9
_diffrn_reflns_limit_h_min -9
_diffrn_reflns_limit_k_max 32
_diffrn_reflns_limit_k_min -31
_diffrn_reflns_limit_l_max 19
_diffrn_reflns_limit_l_min -20
_diffrn_reflns_number 21695
_diffrn_reflns_point_group_measured_fraction_full 0.998
_diffrn_reflns_point_group_measured_fraction_max 0.976
_diffrn_reflns_theta_full 25.242
_diffrn_reflns_theta_max 26.476
_diffrn_reflns_theta_min 1.466
_diffrn_source 'microfocus sealed tube'
_exptl_absorpt_coefficient_mu 0.556
_exptl_absorpt_correction_T_max 0.7454
_exptl_absorpt_correction_T_min 0.6468
_exptl_absorpt_correction_type multi-scan
_exptl_absorpt_process_details 'SADABS, 2016/2'
_exptl_crystal_colour Pink
_exptl_crystal_density_diffrn 0.942
_exptl_crystal_description Rod
_exptl_crystal_F_000 932
_exptl_crystal_size_max 0.335
_exptl_crystal_size_mid 0.053
_exptl_crystal_size_min 0.046
_refine_diff_density_max 0.531
_refine_diff_density_min -0.580
_refine_diff_density_rms 0.061
_refine_ls_extinction_method none
_refine_ls_goodness_of_fit_ref 1.033
_refine_ls_hydrogen_treatment constr
_refine_ls_matrix_type full
_refine_ls_number_parameters 552
_refine_ls_number_reflns 6485
_refine_ls_number_restraints 1503
_refine_ls_restrained_S_all 0.943
_refine_ls_R_factor_all 0.0895
_refine_ls_R_factor_gt 0.0530
_refine_ls_shift/su_max 0.002
_refine_ls_shift/su_mean 0.000
_refine_ls_structure_factor_coef Fsqd
_refine_ls_weighting_details 'w=1/[\s^2^(Fo^2^)+(0.0754P)^2^] where P=(Fo^2^+2Fc^2^)/3'
_refine_ls_weighting_scheme calc
_refine_ls_wR_factor_gt 0.1333
_refine_ls_wR_factor_ref 0.1467
_reflns_Friedel_coverage 0.000
_reflns_number_gt 4177
_reflns_number_total 6485
_reflns_threshold_expression 'I > 2\s(I)'
_cod_data_source_file d1cc01717a3.cif
_cod_data_source_block CoCP_LTphase
_cod_depositor_comments 'Adding full bibliography for 7128604--7128617.cif.'
_cod_original_sg_symbol_H-M 'P 21/n'
_cod_database_code 7128605
_shelx_shelxl_version_number 2018/3
_shelx_space_group_comment
;
The symmetry employed for this shelxl refinement is uniquely defined
by the following loop, which should always be used as a source of
symmetry information in preference to the above space-group names.
They are only intended as comments.
;
_shelx_estimated_absorpt_t_min 0.836
_shelx_estimated_absorpt_t_max 0.975

loop_
_space_group_symop_operation_xyz
'x, y, z'
'-x+1/2, y+1/2, -z+1/2'
'-x, -y, -z'
'x-1/2, -y-1/2, z-1/2'

loop_
_atom_site_label
_atom_site_type_symbol
_atom_site_fract_x
_atom_site_fract_y
_atom_site_fract_z
_atom_site_U_iso_or_equiv
_atom_site_adp_type
_atom_site_occupancy
_atom_site_site_symmetry_order
_atom_site_calc_flag
_atom_site_refinement_flags_posn
_atom_site_refinement_flags_adp
_atom_site_refinement_flags_occupancy
_atom_site_disorder_assembly
_atom_site_disorder_group
Co1 Co 0.72552(5) 0.88703(2) 0.92807(3) 0.02696(15) Uani 1 1 d . . . . .
O1A O 0.457(3) 0.8712(9) 0.8945(10) 0.023(2) Uani 0.504(3) 1 d D U P A 1
O2A O 0.6396(10) 0.8570(2) 0.8033(5) 0.0296(15) Uani 0.504(3) 1 d D U P A 1
O3A O -0.6955(17) 0.6880(5) 0.4967(9) 0.031(2) Uani 0.504(3) 1 d D U P A 1
O4A O -0.497(3) 0.6351(9) 0.4565(15) 0.024(2) Uani 0.504(3) 1 d D U P A 1
C1A C 0.4837(12) 0.8594(3) 0.8209(5) 0.0253(17) Uani 0.504(3) 1 d D U P A 1
C2A C 0.3268(8) 0.8417(3) 0.7630(4) 0.0269(13) Uani 0.504(3) 1 d D U P A 1
C3A C 0.1570(13) 0.8427(6) 0.7846(10) 0.027(2) Uani 0.504(3) 1 d D U P A 1
H3A H 0.137278 0.857639 0.834633 0.033 Uiso 0.504(3) 1 calc R U P A 1
C4A C 0.0153(15) 0.8216(4) 0.7328(6) 0.028(2) Uani 0.504(3) 1 d D U P A 1
H4A H -0.101064 0.823083 0.747748 0.034 Uiso 0.504(3) 1 calc R U P A 1
C5A C 0.0391(7) 0.7987(3) 0.6605(4) 0.0320(13) Uani 0.504(3) 1 d D U P A 1
C6A C 0.2098(7) 0.7994(2) 0.6360(4) 0.0359(14) Uani 0.504(3) 1 d D U P A 1
H6A H 0.228252 0.785216 0.585264 0.043 Uiso 0.504(3) 1 calc R U P A 1
C7A C 0.3529(7) 0.8214(2) 0.6882(4) 0.0308(13) Uani 0.504(3) 1 d D U P A 1
H7A H 0.468216 0.822389 0.672135 0.037 Uiso 0.504(3) 1 calc R U P A 1
C8A C -0.1083(7) 0.7706(3) 0.6105(4) 0.0319(13) Uani 0.504(3) 1 d D U P A 1
C9A C -0.2847(8) 0.7860(3) 0.6085(4) 0.0386(15) Uani 0.504(3) 1 d D U P A 1
H9A H -0.311828 0.817076 0.635365 0.046 Uiso 0.504(3) 1 calc R U P A 1
C10A C -0.4210(8) 0.7564(2) 0.5677(4) 0.0364(14) Uani 0.504(3) 1 d D U P A 1
H10A H -0.540424 0.768221 0.564948 0.044 Uiso 0.504(3) 1 calc R U P A 1
C11A C -0.3870(11) 0.7100(3) 0.5310(5) 0.0293(16) Uani 0.504(3) 1 d D U P A 1
C12A C -0.2113(14) 0.6942(9) 0.5311(12) 0.0290(18) Uani 0.504(3) 1 d D U P A 1
H12A H -0.185087 0.662706 0.505128 0.035 Uiso 0.504(3) 1 calc R U P A 1
C13A C -0.0742(18) 0.7253(6) 0.5696(11) 0.032(2) Uani 0.504(3) 1 d D U P A 1
H13A H 0.045791 0.715186 0.567944 0.039 Uiso 0.504(3) 1 calc R U P A 1
C14A C -0.5349(17) 0.6758(5) 0.4944(10) 0.0260(18) Uani 0.504(3) 1 d D U P A 1
N1A N 0.7718(17) 0.9596(3) 0.8785(5) 0.0309(14) Uani 0.69(2) 1 d D U P A 3
N2A N 0.712(2) 0.9376(3) 1.0271(5) 0.0288(12) Uani 0.69(2) 1 d D U P A 3
C15A C 0.8007(13) 0.9682(3) 0.8033(5) 0.0397(16) Uani 0.69(2) 1 d D U P A 3
H15A H 0.792671 0.939464 0.766883 0.048 Uiso 0.69(2) 1 calc R U P A 3
C16A C 0.8422(14) 1.0170(3) 0.7749(5) 0.0516(17) Uani 0.69(2) 1 d D U P A 3
H16A H 0.860789 1.021982 0.720342 0.062 Uiso 0.69(2) 1 calc R U P A 3
C17A C 0.8553(14) 1.0576(3) 0.8284(5) 0.0481(17) Uani 0.69(2) 1 d D U P A 3
H17A H 0.886497 1.091352 0.811267 0.058 Uiso 0.69(2) 1 calc R U P A 3
C18A C 0.8239(13) 1.0502(3) 0.9069(5) 0.0396(16) Uani 0.69(2) 1 d D U P A 3
H18A H 0.831746 1.078493 0.944021 0.047 Uiso 0.69(2) 1 calc R U P A 3
C19A C 0.7804(16) 1.0002(3) 0.9304(5) 0.0302(13) Uani 0.69(2) 1 d D U P A 3
C20A C 0.7458(15) 0.9883(3) 1.0128(5) 0.0278(12) Uani 0.69(2) 1 d D U P A 3
C21A C 0.7445(12) 1.0259(3) 1.0731(5) 0.0306(14) Uani 0.69(2) 1 d D U P A 3
H21A H 0.768541 1.061486 1.062524 0.037 Uiso 0.69(2) 1 calc R U P A 3
C22A C 0.7086(12) 1.0111(4) 1.1463(5) 0.0344(16) Uani 0.69(2) 1 d D U P A 3
H22A H 0.707121 1.036701 1.187399 0.041 Uiso 0.69(2) 1 calc R U P A 3
C23A C 0.6736(13) 0.9593(4) 1.1637(5) 0.0358(16) Uani 0.69(2) 1 d D U P A 3
H23A H 0.648363 0.948660 1.215362 0.043 Uiso 0.69(2) 1 calc R U P A 3
C24A C 0.6779(18) 0.9240(3) 1.1001(5) 0.0333(14) Uani 0.69(2) 1 d D U P A 3
H24A H 0.654873 0.888244 1.109689 0.040 Uiso 0.69(2) 1 calc R U P A 3
O1B O 0.459(3) 0.8783(9) 0.8890(10) 0.024(3) Uani 0.496(3) 1 d D U P A 2
O2B O 0.6467(10) 0.8371(2) 0.8203(5) 0.0300(15) Uani 0.496(3) 1 d D U P A 2
O3B O -0.7039(17) 0.6760(5) 0.5100(9) 0.026(2) Uani 0.496(3) 1 d D U P A 2
O4B O -0.517(3) 0.6313(9) 0.4484(16) 0.024(2) Uani 0.496(3) 1 d D U P A 2
C1B C 0.4899(11) 0.8442(3) 0.8340(5) 0.0246(17) Uani 0.496(3) 1 d D U P A 2
C2B C 0.3369(9) 0.8180(3) 0.7850(4) 0.0286(14) Uani 0.496(3) 1 d D U P A 2
C3B C 0.1633(14) 0.8333(6) 0.7907(10) 0.029(2) Uani 0.496(3) 1 d D U P A 2
H3B H 0.141533 0.860834 0.826133 0.035 Uiso 0.496(3) 1 calc R U P A 2
C4B C 0.0218(16) 0.8083(4) 0.7447(6) 0.029(2) Uani 0.496(3) 1 d D U P A 2
H4B H -0.096211 0.819290 0.749100 0.035 Uiso 0.496(3) 1 calc R U P A 2
C5B C 0.0469(7) 0.7682(3) 0.6927(4) 0.0297(13) Uani 0.496(3) 1 d D U P A 2
C6B C 0.2226(8) 0.7521(3) 0.6872(4) 0.0399(15) Uani 0.496(3) 1 d D U P A 2
H6B H 0.243934 0.724203 0.652350 0.048 Uiso 0.496(3) 1 calc R U P A 2
C7B C 0.3660(8) 0.7776(3) 0.7336(4) 0.0383(14) Uani 0.496(3) 1 d D U P A 2
H7B H 0.484469 0.766885 0.729504 0.046 Uiso 0.496(3) 1 calc R U P A 2
C8B C -0.1051(7) 0.7411(3) 0.6429(4) 0.0288(12) Uani 0.496(3) 1 d D U P A 2
C9B C -0.2726(7) 0.7399(2) 0.6684(4) 0.0319(13) Uani 0.496(3) 1 d D U P A 2
H9B H -0.288796 0.755590 0.718415 0.038 Uiso 0.496(3) 1 calc R U P A 2
C10B C -0.4164(7) 0.7159(2) 0.6216(4) 0.0293(13) Uani 0.496(3) 1 d D U P A 2
H10B H -0.529890 0.715667 0.639648 0.035 Uiso 0.496(3) 1 calc R U P A 2
C11B C -0.3950(11) 0.6926(3) 0.5490(5) 0.0259(15) Uani 0.496(3) 1 d D U P A 2
C12B C -0.2277(14) 0.6929(9) 0.5239(13) 0.0296(18) Uani 0.496(3) 1 d D U P A 2
H12B H -0.211045 0.676657 0.474348 0.035 Uiso 0.496(3) 1 calc R U P A 2
C13B C -0.0844(18) 0.7169(6) 0.5708(10) 0.0279(19) Uani 0.496(3) 1 d D U P A 2
H13B H 0.029436 0.716547 0.553135 0.033 Uiso 0.496(3) 1 calc R U P A 2
C14B C -0.5464(17) 0.6663(5) 0.4979(10) 0.0236(18) Uani 0.496(3) 1 d D U P A 2
N1B N 0.748(3) 0.9623(7) 0.8810(10) 0.030(2) Uani 0.31(2) 1 d D U P A 4
N2B N 0.711(5) 0.9304(7) 1.0285(11) 0.031(2) Uani 0.31(2) 1 d D U P A 4
C15B C 0.761(3) 0.9751(7) 0.8054(10) 0.041(3) Uani 0.31(2) 1 d D U P A 4
H15B H 0.753277 0.947974 0.766309 0.049 Uiso 0.31(2) 1 calc R U P A 4
C16B C 0.784(2) 1.0260(7) 0.7797(10) 0.047(2) Uani 0.31(2) 1 d D U P A 4
H16B H 0.791686 1.033843 0.724733 0.057 Uiso 0.31(2) 1 calc R U P A 4
C17B C 0.796(3) 1.0640(7) 0.8375(10) 0.048(2) Uani 0.31(2) 1 d D U P A 4
H17B H 0.815766 1.099169 0.822929 0.057 Uiso 0.31(2) 1 calc R U P A 4
C18B C 0.780(3) 1.0520(7) 0.9169(10) 0.040(2) Uani 0.31(2) 1 d D U P A 4
H18B H 0.784648 1.078814 0.956386 0.048 Uiso 0.31(2) 1 calc R U P A 4
C19B C 0.758(4) 1.0000(7) 0.9382(10) 0.032(2) Uani 0.31(2) 1 d D U P A 4
C20B C 0.730(4) 0.9826(7) 1.0195(10) 0.031(2) Uani 0.31(2) 1 d D U P A 4
C21B C 0.718(3) 1.0162(7) 1.0840(11) 0.035(2) Uani 0.31(2) 1 d D U P A 4
H21B H 0.730319 1.052816 1.077533 0.042 Uiso 0.31(2) 1 calc R U P A 4
C22B C 0.687(3) 0.9965(8) 1.1554(11) 0.036(2) Uani 0.31(2) 1 d D U P A 4
H22B H 0.679949 1.019600 1.199306 0.043 Uiso 0.31(2) 1 calc R U P A 4
C23B C 0.666(3) 0.9432(8) 1.1669(11) 0.039(2) Uani 0.31(2) 1 d D U P A 4
H23B H 0.642592 0.929077 1.217000 0.047 Uiso 0.31(2) 1 calc R U P A 4
C24B C 0.680(4) 0.9118(7) 1.0995(11) 0.033(2) Uani 0.31(2) 1 d D U P A 4
H24B H 0.667330 0.875150 1.104814 0.039 Uiso 0.31(2) 1 calc R U P A 4

loop_
_atom_site_aniso_label
_atom_site_aniso_U_11
_atom_site_aniso_U_22
_atom_site_aniso_U_33
_atom_site_aniso_U_23
_atom_site_aniso_U_13
_atom_site_aniso_U_12
Co1 0.0165(2) 0.0310(2) 0.0330(3) -0.00398(19) 0.00183(17) -0.00323(18)
O1A 0.020(3) 0.019(5) 0.030(3) -0.001(3) -0.001(3) 0.001(3)
O2A 0.017(2) 0.029(3) 0.043(4) -0.005(3) 0.004(2) -0.002(3)
O3A 0.016(2) 0.032(5) 0.045(5) -0.005(4) 0.006(3) 0.000(3)
O4A 0.018(4) 0.025(4) 0.029(5) -0.006(3) 0.001(3) -0.006(3)
C1A 0.019(2) 0.025(4) 0.032(3) -0.002(3) 0.003(2) -0.002(3)
C2A 0.017(2) 0.026(3) 0.038(3) -0.005(2) 0.006(2) -0.003(3)
C3A 0.016(3) 0.030(4) 0.038(4) -0.004(3) 0.010(3) 0.001(3)
C4A 0.015(3) 0.031(4) 0.040(4) -0.010(3) 0.009(3) -0.001(3)
C5A 0.015(2) 0.036(3) 0.045(3) -0.012(2) 0.004(2) -0.002(2)
C6A 0.020(2) 0.047(3) 0.043(3) -0.016(3) 0.010(2) -0.003(2)
C7A 0.017(3) 0.034(3) 0.043(3) -0.011(2) 0.011(2) -0.002(2)
C8A 0.017(2) 0.039(3) 0.040(3) -0.013(2) 0.004(2) 0.000(2)
C9A 0.020(3) 0.045(3) 0.049(4) -0.020(3) 0.003(3) 0.000(2)
C10A 0.018(3) 0.043(3) 0.048(3) -0.018(3) 0.004(2) 0.002(2)
C11A 0.019(2) 0.034(3) 0.035(3) -0.010(3) 0.005(2) 0.000(3)
C12A 0.018(3) 0.031(3) 0.038(4) -0.007(3) 0.004(3) 0.001(3)
C13A 0.017(3) 0.038(4) 0.041(3) -0.012(3) 0.004(3) -0.001(3)
C14A 0.017(3) 0.029(4) 0.033(3) -0.003(3) 0.006(3) 0.002(3)
N1A 0.016(3) 0.036(2) 0.039(2) 0.0007(19) -0.001(2) 0.001(2)
N2A 0.021(2) 0.027(3) 0.037(2) -0.001(2) -0.0013(19) -0.001(2)
C15A 0.023(4) 0.051(3) 0.046(3) 0.008(2) 0.007(2) 0.008(3)
C16A 0.035(4) 0.060(3) 0.060(3) 0.020(2) 0.007(3) 0.012(3)
C17A 0.029(4) 0.049(3) 0.067(3) 0.020(3) 0.011(3) 0.004(3)
C18A 0.024(4) 0.034(2) 0.060(3) 0.007(2) 0.000(3) -0.004(2)
C19A 0.011(3) 0.034(2) 0.043(3) 0.004(2) -0.004(2) -0.003(2)
C20A 0.011(3) 0.025(2) 0.046(3) -0.002(2) -0.003(2) -0.005(2)
C21A 0.025(3) 0.020(3) 0.048(3) 0.000(2) 0.009(2) -0.007(2)
C22A 0.039(3) 0.020(3) 0.044(3) -0.013(3) 0.007(2) -0.006(3)
C23A 0.047(3) 0.020(4) 0.042(3) -0.003(3) 0.009(2) -0.004(3)
C24A 0.040(3) 0.020(3) 0.041(3) -0.003(2) 0.007(2) -0.006(3)
O1B 0.020(3) 0.025(6) 0.027(3) -0.002(3) 0.009(3) -0.003(3)
O2B 0.014(2) 0.034(4) 0.042(4) -0.003(3) 0.005(2) -0.005(3)
O3B 0.018(3) 0.024(4) 0.037(4) 0.003(3) 0.004(3) -0.002(3)
O4B 0.017(4) 0.022(4) 0.034(5) -0.004(3) 0.001(4) -0.001(3)
C1B 0.015(2) 0.025(4) 0.034(3) -0.004(3) 0.007(2) -0.002(3)
C2B 0.020(2) 0.028(3) 0.038(3) -0.010(2) 0.005(2) 0.001(3)
C3B 0.019(3) 0.030(5) 0.039(4) -0.011(4) 0.007(3) 0.002(3)
C4B 0.016(3) 0.033(4) 0.039(4) -0.009(3) 0.006(3) 0.002(3)
C5B 0.017(2) 0.037(3) 0.036(3) -0.010(2) 0.007(2) -0.001(2)
C6B 0.022(3) 0.046(3) 0.052(4) -0.024(3) 0.004(3) 0.002(2)
C7B 0.021(3) 0.043(3) 0.050(3) -0.019(3) 0.003(3) 0.000(2)
C8B 0.017(2) 0.035(3) 0.036(3) -0.009(2) 0.007(2) -0.003(2)
C9B 0.018(2) 0.043(3) 0.036(3) -0.008(2) 0.007(2) -0.002(2)
C10B 0.013(2) 0.033(3) 0.043(3) -0.007(2) 0.007(2) 0.000(2)
C11B 0.019(2) 0.021(3) 0.037(3) -0.006(3) 0.004(2) -0.001(3)
C12B 0.021(3) 0.032(3) 0.036(4) -0.008(3) 0.003(3) -0.002(3)
C13B 0.018(3) 0.029(4) 0.037(3) -0.007(3) 0.007(3) -0.001(3)
C14B 0.014(3) 0.023(4) 0.033(3) -0.001(3) 0.001(2) -0.005(3)
N1B 0.012(5) 0.039(4) 0.040(3) 0.004(3) 0.003(4) 0.001(4)
N2B 0.024(4) 0.027(4) 0.040(4) -0.006(3) -0.001(4) -0.002(4)
C15B 0.024(6) 0.051(4) 0.047(4) 0.012(4) 0.005(4) 0.008(4)
C16B 0.032(5) 0.055(4) 0.057(4) 0.020(4) 0.013(4) 0.008(4)
C17B 0.031(5) 0.049(4) 0.066(4) 0.015(4) 0.013(4) 0.005(4)
C18B 0.022(5) 0.040(4) 0.058(4) 0.007(4) 0.004(4) -0.006(4)
C19B 0.015(4) 0.032(3) 0.047(3) 0.002(3) -0.005(3) -0.004(3)
C20B 0.017(4) 0.029(4) 0.044(3) -0.002(3) -0.005(3) -0.004(4)
C21B 0.029(5) 0.028(4) 0.047(4) -0.003(4) 0.000(4) -0.005(4)
C22B 0.038(4) 0.023(5) 0.047(4) -0.007(4) 0.004(4) -0.009(5)
C23B 0.045(4) 0.024(5) 0.047(4) -0.010(4) 0.006(4) -0.003(5)
C24B 0.032(4) 0.025(5) 0.041(4) -0.007(4) 0.006(4) 0.000(5)

loop_
_atom_type_symbol
_atom_type_description
_atom_type_scat_dispersion_real
_atom_type_scat_dispersion_imag
_atom_type_scat_source
C C 0.0033 0.0016 'International Tables Vol C Tables 4.2.6.8 and 6.1.1.4'
H H 0.0000 0.0000 'International Tables Vol C Tables 4.2.6.8 and 6.1.1.4'
N N 0.0061 0.0033 'International Tables Vol C Tables 4.2.6.8 and 6.1.1.4'
O O 0.0106 0.0060 'International Tables Vol C Tables 4.2.6.8 and 6.1.1.4'
Co Co 0.3494 0.9721 'International Tables Vol C Tables 4.2.6.8 and 6.1.1.4'

loop_
_geom_angle_atom_site_label_1
_geom_angle_atom_site_label_2
_geom_angle_atom_site_label_3
_geom_angle
_geom_angle_site_symmetry_1
_geom_angle_site_symmetry_3
_geom_angle_publ_flag
O4B Co1 O1B 158.4(10) 4_776 . ?
N2B Co1 N1B 79.8(6) . . ?
N1A Co1 N2A 78.1(3) . . ?
O1A Co1 O3B 100.1(8) . 4_776 ?
O1A Co1 O4A 153.4(9) . 4_776 ?
O4B Co1 O2B 98.7(10) 4_776 . ?
O1B Co1 O2B 62.3(3) . . ?
O3B Co1 O2B 95.7(4) 4_776 . ?
O1A Co1 O2A 62.1(3) . . ?
O4A Co1 O2A 105.3(9) 4_776 . ?
O1A Co1 O3A 98.7(8) . 4_776 ?
O4A Co1 O3A 59.2(4) 4_776 4_776 ?
O2A Co1 O3A 101.7(4) . 4_776 ?
C1A O1A Co1 91.4(11) . . ?
C1A O2A Co1 85.9(5) . . ?
C14A O3A Co1 87.9(7) . 4_475 ?
C14A O4A Co1 92.7(10) . 4_475 ?
O2A C1A O1A 120.2(12) . . ?
O2A C1A C2A 121.6(7) . . ?
O1A C1A C2A 117.6(12) . . ?
C3A C2A C7A 119.5(7) . . ?
C3A C2A C1A 120.8(8) . . ?
C7A C2A C1A 119.6(6) . . ?
C2A C3A C4A 119.8(11) . . ?
C2A C3A H3A 120.1 . . ?
C4A C3A H3A 120.1 . . ?
C5A C4A C3A 121.8(10) . . ?
C5A C4A H4A 119.1 . . ?
C3A C4A H4A 119.1 . . ?
C4A C5A C6A 119.1(7) . . ?
C4A C5A C8A 121.4(7) . . ?
C6A C5A C8A 119.5(6) . . ?
C5A C6A C7A 118.9(6) . . ?
C5A C6A H6A 120.5 . . ?
C7A C6A H6A 120.5 . . ?
C2A C7A C6A 120.7(5) . . ?
C2A C7A H7A 119.6 . . ?
C6A C7A H7A 119.6 . . ?
C13A C8A C9A 118.0(7) . . ?
C13A C8A C5A 120.3(7) . . ?
C9A C8A C5A 121.4(5) . . ?
C10A C9A C8A 120.4(6) . . ?
C10A C9A H9A 119.8 . . ?
C8A C9A H9A 119.8 . . ?
C11A C10A C9A 121.3(6) . . ?
C11A C10A H10A 119.4 . . ?
C9A C10A H10A 119.4 . . ?
C10A C11A C12A 119.2(8) . . ?
C10A C11A C14A 120.9(7) . . ?
C12A C11A C14A 119.8(9) . . ?
C11A C12A C13A 119.2(13) . . ?
C11A C12A H12A 120.4 . . ?
C13A C12A H12A 120.4 . . ?
C8A C13A C12A 121.8(12) . . ?
C8A C13A H13A 119.1 . . ?
C12A C13A H13A 119.1 . . ?
O3A C14A O4A 120.0(11) . . ?
O3A C14A C11A 121.2(9) . . ?
O4A C14A C11A 118.6(11) . . ?
C15A N1A C19A 119.0(5) . . ?
C15A N1A Co1 125.7(5) . . ?
C19A N1A Co1 115.2(4) . . ?
C24A N2A C20A 118.6(5) . . ?
C24A N2A Co1 126.5(4) . . ?
C20A N2A Co1 114.9(4) . . ?
N1A C15A C16A 123.2(5) . . ?
N1A C15A H15A 118.4 . . ?
C16A C15A H15A 118.4 . . ?
C17A C16A C15A 117.5(5) . . ?
C17A C16A H16A 121.2 . . ?
C15A C16A H16A 121.2 . . ?
C16A C17A C18A 120.7(5) . . ?
C16A C17A H17A 119.6 . . ?
C18A C17A H17A 119.6 . . ?
C17A C18A C19A 118.3(5) . . ?
C17A C18A H18A 120.9 . . ?
C19A C18A H18A 120.9 . . ?
N1A C19A C18A 121.2(5) . . ?
N1A C19A C20A 116.4(4) . . ?
C18A C19A C20A 122.3(5) . . ?
N2A C20A C21A 121.1(4) . . ?
N2A C20A C19A 115.3(4) . . ?
C21A C20A C19A 123.6(4) . . ?
C22A C21A C20A 119.0(4) . . ?
C22A C21A H21A 120.5 . . ?
C20A C21A H21A 120.5 . . ?
C21A C22A C23A 121.8(5) . . ?
C21A C22A H22A 119.1 . . ?
C23A C22A H22A 119.1 . . ?
C22A C23A C24A 115.7(5) . . ?
C22A C23A H23A 122.2 . . ?
C24A C23A H23A 122.2 . . ?
N2A C24A C23A 123.8(5) . . ?
N2A C24A H24A 118.1 . . ?
C23A C24A H24A 118.1 . . ?
C1B O1B Co1 92.0(11) . . ?
C1B O2B Co1 85.7(5) . . ?
O2B C1B O1B 119.1(12) . . ?
O2B C1B C2B 121.5(7) . . ?
O1B C1B C2B 119.2(12) . . ?
C7B C2B C3B 119.2(7) . . ?
C7B C2B C1B 120.1(6) . . ?
C3B C2B C1B 120.7(7) . . ?
C4B C3B C2B 120.0(10) . . ?
C4B C3B H3B 120.0 . . ?
C2B C3B H3B 120.0 . . ?
C5B C4B C3B 122.0(10) . . ?
C5B C4B H4B 119.0 . . ?
C3B C4B H4B 119.0 . . ?
C4B C5B C6B 118.3(7) . . ?
C4B C5B C8B 122.3(7) . . ?
C6B C5B C8B 119.4(5) . . ?
C7B C6B C5B 119.7(6) . . ?
C7B C6B H6B 120.2 . . ?
C5B C6B H6B 120.2 . . ?
C2B C7B C6B 120.8(6) . . ?
C2B C7B H7B 119.6 . . ?
C6B C7B H7B 119.6 . . ?
C13B C8B C9B 118.3(7) . . ?
C13B C8B C5B 121.4(7) . . ?
C9B C8B C5B 120.3(6) . . ?
C10B C9B C8B 120.9(6) . . ?
C10B C9B H9B 119.6 . . ?
C8B C9B H9B 119.6 . . ?
C11B C10B C9B 120.3(6) . . ?
C11B C10B H10B 119.8 . . ?
C9B C10B H10B 119.8 . . ?
C10B C11B C12B 119.0(8) . . ?
C10B C11B C14B 121.4(8) . . ?
C12B C11B C14B 119.5(9) . . ?
C11B C12B C13B 120.4(12) . . ?
C11B C12B H12B 119.8 . . ?
C13B C12B H12B 119.8 . . ?
C8B C13B C12B 121.0(11) . . ?
C8B C13B H13B 119.5 . . ?
C12B C13B H13B 119.5 . . ?
O4B C14B O3B 120.2(12) . . ?
O4B C14B C11B 120.1(11) . . ?
O3B C14B C11B 119.4(11) . . ?
C15B N1B C19B 119.6(9) . . ?
C15B N1B Co1 127.4(10) . . ?
C19B N1B Co1 113.0(8) . . ?
C24B N2B C20B 119.1(9) . . ?
C24B N2B Co1 125.3(10) . . ?
C20B N2B Co1 115.5(8) . . ?
N1B C15B C16B 123.8(10) . . ?
N1B C15B H15B 118.1 . . ?
C16B C15B H15B 118.1 . . ?
C17B C16B C15B 116.7(10) . . ?
C17B C16B H16B 121.7 . . ?
C15B C16B H16B 121.7 . . ?
C16B C17B C18B 120.9(10) . . ?
C16B C17B H17B 119.6 . . ?
C18B C17B H17B 119.6 . . ?
C17B C18B C19B 119.1(9) . . ?
C17B C18B H18B 120.4 . . ?
C19B C18B H18B 120.4 . . ?
N1B C19B C18B 119.8(8) . . ?
N1B C19B C20B 115.8(8) . . ?
C18B C19B C20B 124.3(9) . . ?
N2B C20B C21B 120.3(8) . . ?
N2B C20B C19B 115.6(8) . . ?
C21B C20B C19B 124.1(9) . . ?
C22B C21B C20B 119.5(10) . . ?
C22B C21B H21B 120.2 . . ?
C20B C21B H21B 120.2 . . ?
C21B C22B C23B 121.9(10) . . ?
C21B C22B H22B 119.0 . . ?
C23B C22B H22B 119.0 . . ?
C22B C23B C24B 115.4(10) . . ?
C22B C23B H23B 122.3 . . ?
C24B C23B H23B 122.3 . . ?
N2B C24B C23B 123.8(10) . . ?
N2B C24B H24B 118.1 . . ?
C23B C24B H24B 118.1 . . ?

loop_
_geom_bond_atom_site_label_1
_geom_bond_atom_site_label_2
_geom_bond_distance
_geom_bond_site_symmetry_2
_geom_bond_publ_flag
Co1 O4B 1.99(2) 4_776 ?
Co1 N2B 2.026(18) . ?
Co1 O1B 2.04(2) . ?
Co1 O1A 2.08(2) . ?
Co1 N1A 2.085(8) . ?
Co1 N1B 2.098(17) . ?
Co1 N2A 2.114(8) . ?
Co1 O3B 2.136(15) 4_776 ?
Co1 O4A 2.16(2) 4_776 ?
Co1 O2B 2.220(8) . ?
Co1 O2A 2.231(8) . ?
Co1 O3A 2.274(14) 4_776 ?
O1A C1A 1.309(12) . ?
O2A C1A 1.258(8) . ?
O3A C14A 1.263(9) . ?
O4A C14A 1.272(10) . ?
C1A C2A 1.495(9) . ?
C2A C3A 1.384(10) . ?
C2A C7A 1.392(8) . ?
C3A C4A 1.391(10) . ?
C3A H3A 0.9500 . ?
C4A C5A 1.377(10) . ?
C4A H4A 0.9500 . ?
C5A C6A 1.410(7) . ?
C5A C8A 1.485(8) . ?
C6A C7A 1.412(8) . ?
C6A H6A 0.9500 . ?
C7A H7A 0.9500 . ?
C8A C13A 1.388(11) . ?
C8A C9A 1.390(8) . ?
C9A C10A 1.383(8) . ?
C9A H9A 0.9500 . ?
C10A C11A 1.377(8) . ?
C10A H10A 0.9500 . ?
C11A C12A 1.391(11) . ?
C11A C14A 1.485(9) . ?
C12A C13A 1.393(10) . ?
C12A H12A 0.9500 . ?
C13A H13A 0.9500 . ?
N1A C15A 1.322(5) . ?
N1A C19A 1.348(5) . ?
N2A C24A 1.328(5) . ?
N2A C20A 1.351(5) . ?
C15A C16A 1.389(6) . ?
C15A H15A 0.9500 . ?
C16A C17A 1.365(7) . ?
C16A H16A 0.9500 . ?
C17A C18A 1.378(6) . ?
C17A H17A 0.9500 . ?
C18A C19A 1.393(5) . ?
C18A H18A 0.9500 . ?
C19A C20A 1.469(6) . ?
C20A C21A 1.394(5) . ?
C21A C22A 1.345(6) . ?
C21A H21A 0.9500 . ?
C22A C23A 1.390(6) . ?
C22A H22A 0.9500 . ?
C23A C24A 1.399(6) . ?
C23A H23A 0.9500 . ?
C24A H24A 0.9500 . ?
O1B C1B 1.310(12) . ?
O2B C1B 1.253(8) . ?
O3B C14B 1.263(10) . ?
O4B C14B 1.263(11) . ?
C1B C2B 1.485(9) . ?
C2B C7B 1.382(8) . ?
C2B C3B 1.389(10) . ?
C3B C4B 1.386(10) . ?
C3B H3B 0.9500 . ?
C4B C5B 1.375(9) . ?
C4B H4B 0.9500 . ?
C5B C6B 1.409(8) . ?
C5B C8B 1.496(8) . ?
C6B C7B 1.405(8) . ?
C6B H6B 0.9500 . ?
C7B H7B 0.9500 . ?
C8B C13B 1.382(12) . ?
C8B C9B 1.395(7) . ?
C9B C10B 1.393(8) . ?
C9B H9B 0.9500 . ?
C10B C11B 1.382(9) . ?
C10B H10B 0.9500 . ?
C11B C12B 1.390(12) . ?
C11B C14B 1.491(10) . ?
C12B C13B 1.391(11) . ?
C12B H12B 0.9500 . ?
C13B H13B 0.9500 . ?
N1B C15B 1.320(8) . ?
N1B C19B 1.353(8) . ?
N2B C24B 1.329(8) . ?
N2B C20B 1.354(8) . ?
C15B C16B 1.390(9) . ?
C15B H15B 0.9500 . ?
C16B C17B 1.365(9) . ?
C16B H16B 0.9500 . ?
C17B C18B 1.382(9) . ?
C17B H17B 0.9500 . ?
C18B C19B 1.395(8) . ?
C18B H18B 0.9500 . ?
C19B C20B 1.471(8) . ?
C20B C21B 1.393(8) . ?
C21B C22B 1.345(9) . ?
C21B H21B 0.9500 . ?
C22B C23B 1.390(9) . ?
C22B H22B 0.9500 . ?
C23B C24B 1.400(9) . ?
C23B H23B 0.9500 . ?
C24B H24B 0.9500 . ?

loop_
_geom_torsion_atom_site_label_1
_geom_torsion_atom_site_label_2
_geom_torsion_atom_site_label_3
_geom_torsion_atom_site_label_4
_geom_torsion
_geom_torsion_site_symmetry_1
_geom_torsion_site_symmetry_2
_geom_torsion_site_symmetry_3
_geom_torsion_site_symmetry_4
_geom_torsion_publ_flag
Co1 O2A C1A O1A -6.2(15) . . . . ?
Co1 O2A C1A C2A -177.3(7) . . . . ?
Co1 O1A C1A O2A 6.6(16) . . . . ?
Co1 O1A C1A C2A 178.1(6) . . . . ?
O2A C1A C2A C3A 177.4(10) . . . . ?
O1A C1A C2A C3A 6(2) . . . . ?
O2A C1A C2A C7A 1.0(11) . . . . ?
O1A C1A C2A C7A -170.4(15) . . . . ?
C7A C2A C3A C4A 2.3(17) . . . . ?
C1A C2A C3A C4A -174.1(9) . . . . ?
C2A C3A C4A C5A 1.3(17) . . . . ?
C3A C4A C5A C6A -3.9(13) . . . . ?
C3A C4A C5A C8A 172.4(9) . . . . ?
C4A C5A C6A C7A 2.9(11) . . . . ?
C8A C5A C6A C7A -173.4(6) . . . . ?
C3A C2A C7A C6A -3.2(12) . . . . ?
C1A C2A C7A C6A 173.2(6) . . . . ?
C5A C6A C7A C2A 0.6(10) . . . . ?
C4A C5A C8A C13A -141.9(13) . . . . ?
C6A C5A C8A C13A 34.3(14) . . . . ?
C4A C5A C8A C9A 32.5(12) . . . . ?
C6A C5A C8A C9A -151.3(7) . . . . ?
C13A C8A C9A C10A 0.8(15) . . . . ?
C5A C8A C9A C10A -173.8(7) . . . . ?
C8A C9A C10A C11A 2.8(11) . . . . ?
C9A C10A C11A C12A -3.8(17) . . . . ?
C9A C10A C11A C14A 173.9(10) . . . . ?
C10A C11A C12A C13A 1(3) . . . . ?
C14A C11A C12A C13A -176.5(18) . . . . ?
C9A C8A C13A C12A -3(3) . . . . ?
C5A C8A C13A C12A 171.3(17) . . . . ?
C11A C12A C13A C8A 2(3) . . . . ?
Co1 O3A C14A O4A 4(2) 4_475 . . . ?
Co1 O3A C14A C11A 179.9(13) 4_475 . . . ?
Co1 O4A C14A O3A -4(2) 4_475 . . . ?
Co1 O4A C14A C11A 179.9(12) 4_475 . . . ?
C10A C11A C14A O3A -0.9(19) . . . . ?
C12A C11A C14A O3A 176.8(17) . . . . ?
C10A C11A C14A O4A 175.4(19) . . . . ?
C12A C11A C14A O4A -7(3) . . . . ?
C19A N1A C15A C16A 0.9(9) . . . . ?
Co1 N1A C15A C16A -175.7(7) . . . . ?
N1A C15A C16A C17A 0.8(9) . . . . ?
C15A C16A C17A C18A -1.6(8) . . . . ?
C16A C17A C18A C19A 0.7(9) . . . . ?
C15A N1A C19A C18A -1.9(9) . . . . ?
Co1 N1A C19A C18A 175.1(8) . . . . ?
C15A N1A C19A C20A 179.6(9) . . . . ?
Co1 N1A C19A C20A -3.4(9) . . . . ?
C17A C18A C19A N1A 1.1(9) . . . . ?
C17A C18A C19A C20A 179.5(8) . . . . ?
C24A N2A C20A C21A -0.1(7) . . . . ?
Co1 N2A C20A C21A -179.0(9) . . . . ?
C24A N2A C20A C19A -179.3(10) . . . . ?
Co1 N2A C20A C19A 1.8(8) . . . . ?
N1A C19A C20A N2A 1.1(9) . . . . ?
C18A C19A C20A N2A -177.5(7) . . . . ?
N1A C19A C20A C21A -178.1(7) . . . . ?
C18A C19A C20A C21A 3.4(13) . . . . ?
N2A C20A C21A C22A -0.2(7) . . . . ?
C19A C20A C21A C22A 178.9(9) . . . . ?
C20A C21A C22A C23A 0.3(9) . . . . ?
C21A C22A C23A C24A -0.1(9) . . . . ?
C20A N2A C24A C23A 0.2(9) . . . . ?
Co1 N2A C24A C23A 179.0(10) . . . . ?
C22A C23A C24A N2A -0.1(10) . . . . ?
Co1 O2B C1B O1B 8.7(16) . . . . ?
Co1 O2B C1B C2B -176.2(7) . . . . ?
Co1 O1B C1B O2B -9.4(17) . . . . ?
Co1 O1B C1B C2B 175.3(7) . . . . ?
O2B C1B C2B C7B 12.5(12) . . . . ?
O1B C1B C2B C7B -172.3(16) . . . . ?
O2B C1B C2B C3B -168.1(11) . . . . ?
O1B C1B C2B C3B 7(2) . . . . ?
C7B C2B C3B C4B -0.5(19) . . . . ?
C1B C2B C3B C4B -179.9(10) . . . . ?
C2B C3B C4B C5B 0(2) . . . . ?
C3B C4B C5B C6B 0.4(15) . . . . ?
C3B C4B C5B C8B -180.0(10) . . . . ?
C4B C5B C6B C7B -0.8(12) . . . . ?
C8B C5B C6B C7B 179.6(7) . . . . ?
C3B C2B C7B C6B 0.1(14) . . . . ?
C1B C2B C7B C6B 179.5(7) . . . . ?
C5B C6B C7B C2B 0.5(11) . . . . ?
C4B C5B C8B C13B 154.1(12) . . . . ?
C6B C5B C8B C13B -26.3(14) . . . . ?
C4B C5B C8B C9B -25.9(12) . . . . ?
C6B C5B C8B C9B 153.7(7) . . . . ?
C13B C8B C9B C10B -1.5(13) . . . . ?
C5B C8B C9B C10B 178.4(6) . . . . ?
C8B C9B C10B C11B 0.5(10) . . . . ?
C9B C10B C11B C12B 0.6(16) . . . . ?
C9B C10B C11B C14B 179.6(9) . . . . ?
C10B C11B C12B C13B -1(3) . . . . ?
C14B C11B C12B C13B -179.6(18) . . . . ?
C9B C8B C13B C12B 2(2) . . . . ?
C5B C8B C13B C12B -178.4(17) . . . . ?
C11B C12B C13B C8B 0(3) . . . . ?
Co1 O4B C14B O3B -3(2) 4_475 . . . ?
Co1 O4B C14B C11B 170.5(12) 4_475 . . . ?
Co1 O3B C14B O4B 3(2) 4_475 . . . ?
Co1 O3B C14B C11B -170.7(12) 4_475 . . . ?
C10B C11B C14B O4B -156(2) . . . . ?
C12B C11B C14B O4B 23(3) . . . . ?
C10B C11B C14B O3B 17.4(16) . . . . ?
C12B C11B C14B O3B -163.7(17) . . . . ?
C19B N1B C15B C16B 0.1(6) . . . . ?
Co1 N1B C15B C16B -176.6(17) . . . . ?
N1B C15B C16B C17B 0.7(6) . . . . ?
C15B C16B C17B C18B -1.8(12) . . . . ?
C16B C17B C18B C19B 2.2(16) . . . . ?
C15B N1B C19B C18B 0.3(13) . . . . ?
Co1 N1B C19B C18B 177.4(17) . . . . ?
C15B N1B C19B C20B 176(2) . . . . ?
Co1 N1B C19B C20B -6.8(18) . . . . ?
C17B C18B C19B N1B -1.4(16) . . . . ?
C17B C18B C19B C20B -177(2) . . . . ?
C24B N2B C20B C21B 0.0(6) . . . . ?
Co1 N2B C20B C21B 178(2) . . . . ?
C24B N2B C20B C19B -178(2) . . . . ?
Co1 N2B C20B C19B 0.2(18) . . . . ?
N1B C19B C20B N2B 5(2) . . . . ?
C18B C19B C20B N2B -179.9(16) . . . . ?
N1B C19B C20B C21B -173.2(15) . . . . ?
C18B C19B C20B C21B 2(3) . . . . ?
N2B C20B C21B C22B 0.3(6) . . . . ?
C19B C20B C21B C22B 178(2) . . . . ?
C20B C21B C22B C23B -0.8(13) . . . . ?
C21B C22B C23B C24B 0.8(16) . . . . ?
C20B N2B C24B C23B 0.0(14) . . . . ?
Co1 N2B C24B C23B -178(2) . . . . ?
C22B C23B C24B N2B -0.4(17) . . . . ?
